data_7244175
loop_
_publ_author_name
'Vaganova, Tamara A.'
'Benassi, Enrico'
'Gatilov, Yurij V.'
'Chuikov, Igor P.'
'Pishchur, Denis P.'
'Malykhin, Evgenij V.'

_publ_section_title
;
 Polyhalogenated aminobenzonitriles vs. their co-crystals with 18-crown-6:
 amino group position as a tool to control crystal packing and solid-state
 fluorescence
;
_journal_issue 5
_journal_name_full CrystEngComm
_journal_page_first 987
_journal_page_last 1001
_journal_paper_doi 10.1039/D1CE01469B
_journal_volume 24
_journal_year 2022
_chemical_formula_moiety '2(C7 H3 F3 N2), C12 H24 O6'
_chemical_formula_sum 'C26 H30 F6 N4 O6'
_chemical_formula_weight 608.54
_chemical_melting_point 432
_chemical_name_systematic
;
4-amino-2,3,6-trifluorobenzonitrile 18-crown-6 associate 2:1
;
_space_group_crystal_system monoclinic
_space_group_IT_number 15
_space_group_name_Hall '-C 2yc'
_space_group_name_H-M_alt 'C 1 2/c 1'
_atom_sites_solution_hydrogens mixed
_atom_sites_solution_primary direct
_atom_sites_solution_secondary difmap
_audit_creation_method SHELXL-2018/3
_audit_update_record
;
2021-10-27 deposited with the CCDC.	2021-12-20 downloaded from the CCDC.
;
_cell_angle_alpha 90
_cell_angle_beta 90.017(3)
_cell_angle_gamma 90
_cell_formula_units_Z 8
_cell_length_a 14.4786(6)
_cell_length_b 11.6381(6)
_cell_length_c 34.8047(16)
_cell_measurement_reflns_used 5750
_cell_measurement_temperature 296(2)
_cell_measurement_theta_max 21.70
_cell_measurement_theta_min 2.24
_cell_volume 5864.7(5)
_computing_cell_refinement 'Bruker SAINT'
_computing_data_collection 'Bruker APEX2'
_computing_data_reduction 'Bruker SAINT'
_computing_molecular_graphics 'Bruker SHELXTL'
_computing_publication_material 'Bruker SHELXTL'
_computing_structure_refinement 'SHELXL-2018/3 (Sheldrick, 2018)'
_computing_structure_solution 'SHELXS-97 (Sheldrick, 2008)'
_diffrn_ambient_temperature 296(2)
_diffrn_measured_fraction_theta_full 1.000
_diffrn_measured_fraction_theta_max 1.000
_diffrn_measurement_device_type 'Bruker APEX-II CCD'
_diffrn_measurement_method '\f and \w scans'
_diffrn_radiation_type MoK\a
_diffrn_radiation_wavelength 0.71073
_diffrn_reflns_av_R_equivalents 0.0294
_diffrn_reflns_av_unetI/netI 0.0731
_diffrn_reflns_Laue_measured_fraction_full 1.000
_diffrn_reflns_Laue_measured_fraction_max 1.000
_diffrn_reflns_limit_h_max 17
_diffrn_reflns_limit_h_min -17
_diffrn_reflns_limit_k_max 13
_diffrn_reflns_limit_k_min -13
_diffrn_reflns_limit_l_max 41
_diffrn_reflns_limit_l_min -41
_diffrn_reflns_number 16444
_diffrn_reflns_point_group_measured_fraction_full 1.000
_diffrn_reflns_point_group_measured_fraction_max 1.000
_diffrn_reflns_theta_full 25.000
_diffrn_reflns_theta_max 25.250
_diffrn_reflns_theta_min 0.585
_diffrn_source 'sealed tube'
_exptl_absorpt_coefficient_mu 0.123
_exptl_absorpt_correction_T_max 0.9561
_exptl_absorpt_correction_T_min 0.8633
_exptl_absorpt_correction_type multi-scan
_exptl_absorpt_process_details SADABS-2008/1
_exptl_crystal_colour colourless
_exptl_crystal_density_diffrn 1.378
_exptl_crystal_description prism
_exptl_crystal_F_000 2528
_exptl_crystal_size_max 0.580
_exptl_crystal_size_mid 0.200
_exptl_crystal_size_min 0.150
_refine_diff_density_max 0.567
_refine_diff_density_min -0.411
_refine_diff_density_rms 0.125
_refine_ls_extinction_method none
_refine_ls_goodness_of_fit_ref 1.482
_refine_ls_hydrogen_treatment constr
_refine_ls_matrix_type full
_refine_ls_number_parameters 378
_refine_ls_number_reflns 5311
_refine_ls_number_restraints 546
_refine_ls_restrained_S_all 1.492
_refine_ls_R_factor_all 0.1868
_refine_ls_R_factor_gt 0.1302
_refine_ls_shift/su_max 0.078
_refine_ls_shift/su_mean 0.020
_refine_ls_structure_factor_coef Fsqd
_refine_ls_weighting_details 'w=1/[\s^2^(Fo^2^)+(0.2000P)^2^] where P=(Fo^2^+2Fc^2^)/3'
_refine_ls_weighting_scheme calc
_refine_ls_wR_factor_gt 0.3871
_refine_ls_wR_factor_ref 0.4345
_reflns_Friedel_coverage 0.000
_reflns_number_gt 2751
_reflns_number_total 5311
_reflns_threshold_expression 'I > 2\s(I)'
_cod_data_source_file d1ce01469b2.cif
_cod_data_source_block 2Bcr-m28
_cod_depositor_comments 'Adding full bibliography for 7244175--7244182.cif.'
_cod_original_sg_symbol_H-M 'C 2/c'
_cod_database_code 7244175
_shelx_shelxl_version_number 2018/3
_shelx_space_group_comment
;
The symmetry employed for this shelxl refinement is uniquely defined
by the following loop, which should always be used as a source of
symmetry information in preference to the above space-group names.
They are only intended as comments.
;
_shelx_estimated_absorpt_t_min 0.932
_shelx_estimated_absorpt_t_max 0.982

loop_
_space_group_symop_operation_xyz
'x, y, z'
'-x, y, -z+1/2'
'x+1/2, y+1/2, z'
'-x+1/2, y+1/2, -z+1/2'
'-x, -y, -z'
'x, -y, z-1/2'
'-x+1/2, -y+1/2, -z'
'x+1/2, -y+1/2, z-1/2'

loop_
_atom_site_label
_atom_site_type_symbol
_atom_site_fract_x
_atom_site_fract_y
_atom_site_fract_z
_atom_site_U_iso_or_equiv
_atom_site_adp_type
_atom_site_occupancy
_atom_site_site_symmetry_order
_atom_site_calc_flag
_atom_site_refinement_flags_posn
_atom_site_refinement_flags_adp
_atom_site_refinement_flags_occupancy
_atom_site_disorder_assembly
_atom_site_disorder_group
N1 N 0.9950(5) 0.7486(5) 0.09189(15) 0.0732(14) Uani 1 1 d . U . . .
H1 H 1.044692 0.729984 0.103937 0.088 Uiso 1 1 calc R U . . .
H2 H 0.942202 0.740676 0.102875 0.088 Uiso 1 1 calc R U . . .
F1 F 1.1661(5) 0.8631(8) -0.0170(2) 0.157(3) Uani 1 1 d . U . . .
C1 C 1.0008(10) 0.8628(6) -0.0211(2) 0.102(2) Uani 1 1 d D U . . .
F2 F 1.1594(11) 0.7972(14) 0.0528(4) 0.142(5) Uiso 0.5 1 d . U P . .
F2A F 0.8397(8) 0.7989(10) 0.0533(3) 0.108(3) Uiso 0.5 1 d . U P . .
C2 C 1.0792(8) 0.8470(9) -0.0018(3) 0.099(3) Uani 1 1 d . U . . .
N2 N 1.011(2) 0.9268(13) -0.0915(3) 0.253(9) Uani 1 1 d D U . . .
C3 C 1.0818(5) 0.8045(7) 0.0370(2) 0.0717(19) Uani 1 1 d . U . . .
H3A H 1.139740 0.786260 0.049080 0.086 Uiso 0.5 1 d . U P . .
F3 F 0.8433(5) 0.8702(7) -0.0186(2) 0.153(3) Uani 1 1 d . U . . .
C4 C 0.9999(7) 0.7897(6) 0.05622(19) 0.085(2) Uani 1 1 d . U . . .
C5 C 0.9185(8) 0.8110(9) 0.0357(3) 0.097(3) Uani 1 1 d . U . . .
H5A H 0.860460 0.801480 0.049160 0.117 Uiso 0.5 1 d . U P . .
C6 C 0.9155(9) 0.8423(9) 0.0002(3) 0.098(3) Uani 1 1 d . U . . .
C7 C 0.9980(10) 0.8865(8) -0.0608(2) 0.122(4) Uani 1 1 d D U . . .
N3 N 1.0027(6) 0.5482(5) 0.16506(16) 0.0870(17) Uani 1 1 d . U . . .
H3 H 0.980461 0.614238 0.171143 0.104 Uiso 1 1 calc R U . . .
H4 H 1.040765 0.542184 0.146214 0.104 Uiso 1 1 calc R U . . .
F4 F 0.8308(7) 0.3886(6) 0.2629(3) 0.166(3) Uani 1 1 d . U . . .
N4 N 0.8342(6) 0.0833(6) 0.2524(4) 0.140(3) Uani 1 1 d D U . . .
F5 F 0.8987(8) 0.5796(10) 0.2311(3) 0.114(3) Uiso 0.5 1 d . U P . .
F5A F 1.0505(10) 0.3274(13) 0.1440(4) 0.137(4) Uiso 0.5 1 d . U P . .
F6 F 1.0075(8) 0.1470(3) 0.18023(19) 0.160(3) Uani 1 1 d . U . . .
C8 C 0.8997(7) 0.2700(8) 0.2235(3) 0.101(3) Uani 1 1 d D U . . .
C9 C 0.8622(9) 0.3852(8) 0.2337(2) 0.102(3) Uani 1 1 d . U . . .
C10 C 0.9188(6) 0.4678(7) 0.2139(2) 0.086(2) Uani 1 1 d . U . . .
H10A H 0.913290 0.544820 0.223930 0.104 Uiso 0.5 1 d . U P . .
C11 C 0.9791(9) 0.4588(6) 0.1840(2) 0.099(3) Uani 1 1 d . U . . .
C12 C 0.9942(6) 0.3460(4) 0.17227(17) 0.0680(16) Uani 1 1 d . U . . .
H12A H 1.031120 0.330230 0.149710 0.082 Uiso 0.5 1 d . U P . .
C13 C 0.9576(6) 0.2595(7) 0.1932(3) 0.090(2) Uani 1 1 d . U . . .
C14 C 0.8637(6) 0.1700(8) 0.2460(4) 0.113(3) Uani 1 1 d D U . . .
O1 O 0.8321(6) 0.7304(10) 0.1443(3) 0.171(4) Uani 1 1 d D U . . .
O2 O 0.8376(9) 0.5312(13) 0.1008(4) 0.205(6) Uani 1 1 d D U . . .
O3 O 1.0134(10) 0.4846(11) 0.0625(4) 0.206(5) Uani 1 1 d D U . . .
O4 O 1.1644(8) 0.5505(12) 0.1046(4) 0.241(7) Uani 1 1 d D U . . .
O5 O 1.1578(8) 0.7412(11) 0.1519(3) 0.208(6) Uani 1 1 d D U . . .
O6 O 0.9927(9) 0.8007(5) 0.18194(19) 0.166(4) Uani 1 1 d D U . . .
C15 C 0.7595(8) 0.6523(14) 0.1435(4) 0.172(7) Uani 1 1 d D U . . .
H15A H 0.701315 0.691899 0.147267 0.207 Uiso 1 1 calc R U . . .
H15B H 0.766888 0.596206 0.163897 0.207 Uiso 1 1 calc R U . . .
C16 C 0.7602(9) 0.5962(16) 0.1070(5) 0.222(8) Uani 1 1 d D U . . .
H16A H 0.706221 0.547200 0.105089 0.266 Uiso 1 1 calc R U . . .
H16B H 0.755721 0.653890 0.086944 0.266 Uiso 1 1 calc R U . . .
C17 C 0.8548(10) 0.4712(16) 0.0681(6) 0.197(7) Uani 1 1 d D U . . .
H17A H 0.860364 0.521380 0.045923 0.236 Uiso 1 1 calc R U . . .
H17B H 0.807669 0.413784 0.063182 0.236 Uiso 1 1 calc R U . . .
C18 C 0.9456(13) 0.417(2) 0.0786(8) 0.264(10) Uani 1 1 d D U . . .
H18A H 0.952649 0.414789 0.106261 0.317 Uiso 1 1 calc R U . . .
H18B H 0.949070 0.339703 0.068632 0.317 Uiso 1 1 calc R U . . .
C19 C 1.0965(12) 0.4305(15) 0.0611(4) 0.190(7) Uani 1 1 d D U . . .
H19A H 1.103358 0.395885 0.035931 0.228 Uiso 1 1 calc R U . . .
H19B H 1.096065 0.368687 0.079828 0.228 Uiso 1 1 calc R U . . .
C20 C 1.1753(12) 0.5013(18) 0.0683(6) 0.237(9) Uani 1 1 d D U . . .
H20A H 1.231226 0.455550 0.067525 0.284 Uiso 1 1 calc R U . . .
H20B H 1.179796 0.560926 0.048914 0.284 Uiso 1 1 calc R U . . .
C21 C 1.2367(9) 0.6254(17) 0.1146(5) 0.225(9) Uani 1 1 d D U . . .
H21A H 1.234752 0.694244 0.098889 0.269 Uiso 1 1 calc R U . . .
H21B H 1.296070 0.588282 0.111035 0.269 Uiso 1 1 calc R U . . .
C22 C 1.2221(12) 0.6528(16) 0.1541(5) 0.222(9) Uani 1 1 d D U . . .
H22A H 1.197703 0.587516 0.168124 0.267 Uiso 1 1 calc R U . . .
H22B H 1.278794 0.678367 0.166256 0.267 Uiso 1 1 calc R U . . .
C23 C 1.1532(9) 0.8131(14) 0.1825(5) 0.203(8) Uani 1 1 d D U . . .
H23A H 1.203519 0.868001 0.181385 0.244 Uiso 1 1 calc R U . . .
H23B H 1.159326 0.769392 0.206123 0.244 Uiso 1 1 calc R U . . .
C24 C 1.0653(11) 0.8740(8) 0.1825(3) 0.176(7) Uani 1 1 d D U . . .
H24A H 1.061452 0.921992 0.205253 0.211 Uiso 1 1 calc R U . . .
H24B H 1.062302 0.923786 0.160184 0.211 Uiso 1 1 calc R U . . .
C25 C 0.9064(12) 0.8667(13) 0.1813(5) 0.192(7) Uani 1 1 d D U . . .
H25A H 0.900876 0.911769 0.157923 0.230 Uiso 1 1 calc R U . . .
H25B H 0.901476 0.917110 0.203365 0.230 Uiso 1 1 calc R U . . .
C26 C 0.8363(10) 0.7724(17) 0.1827(5) 0.197(7) Uani 1 1 d D U . . .
H26A H 0.855389 0.712303 0.200235 0.236 Uiso 1 1 calc R U . . .
H26B H 0.776656 0.801728 0.190752 0.236 Uiso 1 1 calc R U . . .

loop_
_atom_site_aniso_label
_atom_site_aniso_U_11
_atom_site_aniso_U_22
_atom_site_aniso_U_33
_atom_site_aniso_U_23
_atom_site_aniso_U_13
_atom_site_aniso_U_12
N1 0.076(3) 0.081(3) 0.063(3) 0.010(2) 0.005(3) -0.011(3)
F1 0.136(5) 0.211(8) 0.124(5) 0.059(5) 0.050(5) -0.022(5)
C1 0.143(7) 0.075(4) 0.087(5) -0.009(4) -0.003(8) 0.022(6)
C2 0.117(7) 0.089(6) 0.092(6) 0.003(5) -0.001(6) -0.031(5)
N2 0.46(3) 0.188(12) 0.115(8) -0.027(8) 0.101(14) -0.075(16)
C3 0.059(4) 0.083(5) 0.073(4) 0.004(4) 0.004(4) -0.018(3)
F3 0.141(6) 0.169(7) 0.147(6) 0.004(5) -0.044(5) 0.030(5)
C4 0.100(5) 0.086(4) 0.070(4) 0.016(3) 0.015(5) -0.015(5)
C5 0.122(7) 0.092(6) 0.079(5) 0.011(5) 0.002(6) 0.014(5)
C6 0.136(8) 0.091(6) 0.067(5) 0.001(4) -0.020(6) -0.005(6)
C7 0.180(9) 0.124(6) 0.062(4) 0.022(4) 0.009(6) -0.069(8)
N3 0.115(4) 0.065(3) 0.081(3) 0.019(3) 0.020(4) -0.005(4)
F4 0.227(8) 0.095(5) 0.176(8) 0.039(4) 0.069(6) -0.010(4)
N4 0.132(6) 0.071(4) 0.215(10) 0.003(7) -0.027(8) -0.024(4)
F6 0.286(9) 0.041(2) 0.152(5) -0.001(2) -0.026(7) -0.009(4)
C8 0.097(6) 0.099(6) 0.105(6) 0.027(5) -0.003(5) -0.032(5)
C9 0.194(9) 0.074(6) 0.037(3) 0.013(4) 0.009(5) -0.034(6)
C10 0.111(6) 0.072(5) 0.076(5) 0.009(4) -0.004(4) -0.014(4)
C11 0.183(9) 0.050(3) 0.063(4) 0.003(3) -0.031(6) -0.007(5)
C12 0.098(4) 0.040(3) 0.066(3) 0.006(2) -0.002(4) 0.007(4)
C13 0.088(5) 0.082(5) 0.100(5) 0.017(4) -0.008(4) 0.030(4)
C14 0.088(5) 0.098(6) 0.152(8) 0.073(7) -0.029(6) -0.016(4)
O1 0.124(7) 0.215(10) 0.173(8) 0.062(8) 0.072(6) 0.066(7)
O2 0.151(9) 0.303(16) 0.161(9) 0.024(9) -0.041(8) -0.094(10)
O3 0.232(12) 0.172(9) 0.213(10) -0.056(8) 0.027(10) -0.005(10)
O4 0.179(10) 0.232(13) 0.311(15) 0.030(11) 0.158(11) 0.074(9)
O5 0.164(9) 0.223(12) 0.237(12) 0.085(10) -0.118(9) -0.079(9)
O6 0.335(12) 0.064(3) 0.100(4) -0.018(3) -0.039(7) -0.005(8)
C15 0.070(6) 0.297(19) 0.150(11) 0.068(12) 0.016(7) 0.003(9)
C16 0.095(8) 0.41(2) 0.163(12) 0.077(15) -0.023(9) -0.138(12)
C17 0.138(11) 0.226(16) 0.226(17) -0.005(14) -0.056(12) -0.096(11)
C18 0.26(2) 0.24(2) 0.29(2) -0.027(18) -0.047(19) -0.054(18)
C19 0.279(19) 0.170(12) 0.120(8) -0.084(8) 0.066(11) 0.053(13)
C20 0.255(18) 0.184(15) 0.271(18) -0.028(14) 0.169(16) 0.055(14)
C21 0.088(8) 0.273(19) 0.31(2) 0.057(17) 0.106(12) -0.012(10)
C22 0.144(12) 0.27(2) 0.250(17) 0.102(16) -0.108(13) -0.032(13)
C23 0.228(14) 0.183(12) 0.199(13) 0.028(11) -0.157(12) -0.120(11)
C24 0.347(19) 0.057(5) 0.123(8) -0.010(5) -0.125(11) -0.036(8)
C25 0.307(19) 0.104(8) 0.165(12) -0.071(9) 0.008(13) 0.069(11)
C26 0.199(15) 0.204(15) 0.188(13) 0.000(12) 0.104(13) 0.063(12)

loop_
_atom_type_symbol
_atom_type_description
_atom_type_scat_dispersion_real
_atom_type_scat_dispersion_imag
_atom_type_scat_source
C C 0.0033 0.0016 'International Tables Vol C Tables 4.2.6.8 and 6.1.1.4'
H H 0.0000 0.0000 'International Tables Vol C Tables 4.2.6.8 and 6.1.1.4'
N N 0.0061 0.0033 'International Tables Vol C Tables 4.2.6.8 and 6.1.1.4'
O O 0.0106 0.0060 'International Tables Vol C Tables 4.2.6.8 and 6.1.1.4'
F F 0.0171 0.0103 'International Tables Vol C Tables 4.2.6.8 and 6.1.1.4'

loop_
_geom_angle_atom_site_label_1
_geom_angle_atom_site_label_2
_geom_angle_atom_site_label_3
_geom_angle
_geom_angle_site_symmetry_1
_geom_angle_site_symmetry_3
_geom_angle_publ_flag
C2 C1 C7 123.1(12) . . ?
C2 C1 C6 116.2(7) . . ?
C7 C1 C6 120.4(12) . . ?
C1 C2 F1 124.4(9) . . ?
C1 C2 C3 122.9(9) . . ?
F1 C2 C3 112.6(9) . . ?
F2 C3 C4 123.5(9) . . ?
F2 C3 C2 117.3(10) . . ?
C4 C3 C2 118.6(8) . . ?
N1 C4 C3 123.1(9) . . ?
N1 C4 C5 119.6(8) . . ?
C3 C4 C5 117.1(6) . . ?
F2A C5 C6 116.9(11) . . ?
F2A C5 C4 118.5(9) . . ?
C6 C5 C4 124.6(10) . . ?
F3 C6 C5 126.3(12) . . ?
F3 C6 C1 112.9(9) . . ?
C5 C6 C1 120.3(11) . . ?
N2 C7 C1 163.5(14) . . ?
C13 C8 C9 119.6(8) . . ?
C13 C8 C14 123.6(10) . . ?
C9 C8 C14 116.6(9) . . ?
F4 C9 C10 130.2(10) . . ?
F4 C9 C8 113.6(8) . . ?
C10 C9 C8 106.1(9) . . ?
C11 C10 F5 120.6(8) . . ?
C11 C10 C9 132.8(8) . . ?
F5 C10 C9 106.6(8) . . ?
N3 C11 C10 120.2(8) . . ?
N3 C11 C12 124.9(8) . . ?
C10 C11 C12 113.5(7) . . ?
F5A C12 C13 122.2(9) . . ?
F5A C12 C11 118.7(9) . . ?
C13 C12 C11 118.8(8) . . ?
C8 C13 C12 126.6(8) . . ?
C8 C13 F6 126.0(8) . . ?
C12 C13 F6 106.7(7) . . ?
N4 C14 C8 160.0(15) . . ?
C15 O1 C26 105.9(10) . . ?
C17 O2 C16 124.5(12) . . ?
C19 O3 C18 112.5(15) . . ?
C20 O4 C21 113.2(12) . . ?
C23 O5 C22 116.6(11) . . ?
C24 O6 C25 109.3(8) . . ?
O1 C15 C16 108.1(11) . . ?
O2 C16 C15 113.5(13) . . ?
O2 C17 C18 99.8(16) . . ?
O3 C18 C17 106.8(17) . . ?
O3 C19 C20 115.7(14) . . ?
O4 C20 C19 107.7(12) . . ?
O4 C21 C22 105.4(12) . . ?
O5 C22 C21 102.3(13) . . ?
O5 C23 C24 110.1(9) . . ?
O6 C24 C23 111.8(10) . . ?
O6 C25 C26 101.2(11) . . ?
O1 C26 C25 104.5(12) . . ?

loop_
_geom_bond_atom_site_label_1
_geom_bond_atom_site_label_2
_geom_bond_distance
_geom_bond_site_symmetry_2
_geom_bond_publ_flag
N1 C4 1.332(9) . ?
F1 C2 1.379(13) . ?
C1 C2 1.333(15) . ?
C1 C7 1.410(10) . ?
C1 C6 1.461(17) . ?
F2 C3 1.254(16) . ?
F2A C5 1.303(14) . ?
C2 C3 1.437(13) . ?
N2 C7 1.183(12) . ?
C3 C4 1.373(11) . ?
F3 C6 1.275(12) . ?
C4 C5 1.400(14) . ?
C5 C6 1.288(13) . ?
N3 C11 1.279(9) . ?
F4 C9 1.114(10) . ?
N4 C14 1.118(9) . ?
F5 C10 1.461(15) . ?
F5A C12 1.297(16) . ?
F6 C13 1.562(11) . ?
C8 C13 1.352(13) . ?
C8 C9 1.490(15) . ?
C8 C14 1.496(10) . ?
C9 C10 1.440(13) . ?
C10 C11 1.361(13) . ?
C11 C12 1.393(9) . ?
C12 C13 1.350(11) . ?
O1 C15 1.390(13) . ?
O1 C26 1.424(14) . ?
O2 C17 1.359(15) . ?
O2 C16 1.370(15) . ?
O3 C19 1.358(15) . ?
O3 C18 1.374(17) . ?
O4 C20 1.396(15) . ?
O4 C21 1.405(15) . ?
O5 C23 1.356(14) . ?
O5 C22 1.389(14) . ?
O6 C24 1.354(13) . ?
O6 C25 1.467(14) . ?
C15 C16 1.428(15) . ?
C17 C18 1.501(17) . ?
C19 C20 1.430(15) . ?
C21 C22 1.428(16) . ?
C23 C24 1.456(15) . ?
C25 C26 1.496(16) . ?
